data_4314822
loop_
_publ_author_name
'Henrik Braband'
'Sebastian Imstepf'
'Michael Felber'
'Bernhard Spingler'
'Roger Alberto'

_publ_section_title
;
 Triazacyclohexane (tach) Complexes of High-Valent Rhenium: Syntheses of
 [(R3tach)ReO3]+ (R = -CH3, -CH2C6H5) and Its Substitution Reactions
;
_journal_name_full 'Inorganic Chemistry'
_journal_page_first 1283
_journal_page_last 1285
_journal_paper_doi 10.1021/ic902114p
_journal_volume 49
_journal_year 2010
_chemical_formula_moiety '[(phd)ReO3Cl]'
_chemical_formula_sum 'C12 H6 Cl N2 O5 Re'
_chemical_formula_weight 479.84
_chemical_name_common '[(phd)ReO3Cl]'
_chemical_name_systematic
; 
? 
;
_space_group_IT_number 19
_symmetry_cell_setting orthorhombic
_symmetry_space_group_name_Hall 'P 2ac 2ab'
_symmetry_space_group_name_H-M 'P 21 21 21'
_atom_sites_solution_hydrogens geom
_atom_sites_solution_primary direct
_atom_sites_solution_secondary difmap
_audit_creation_method SHELXL-97
_cell_angle_alpha 90.00
_cell_angle_beta 90.00
_cell_angle_gamma 90.00
_cell_formula_units_Z 4
_cell_length_a 8.65230(16)
_cell_length_b 10.83956(17)
_cell_length_c 14.0402(3)
_cell_measurement_reflns_used 15230
_cell_measurement_temperature 183(2)
_cell_measurement_theta_max 34.9133
_cell_measurement_theta_min 2.7582
_cell_volume 1316.79(4)
_computing_cell_refinement 'CrysAlis RED (Oxford, 2007)'
_computing_data_collection 'CrysAlis RED (Oxford, 2007)'
_computing_data_reduction 'CrysAlis RED (Oxford, 2007)'
_computing_molecular_graphics 'ORTEP-3 (Farrugia, 1997)'
_computing_publication_material 'SHELXL-97 (Sheldrick, 1997)'
_computing_structure_refinement 'SHELXL-97 (Sheldrick, 1997)'
_computing_structure_solution 'SIR-97 (Altomare, 1999)'
_diffrn_ambient_temperature 183(2)
_diffrn_detector_area_resol_mean 10.4498
_diffrn_measured_fraction_theta_full 0.999
_diffrn_measured_fraction_theta_max 0.999
_diffrn_measurement_device_type 'Xcalibur, Ruby'
_diffrn_measurement_method '\w scans'
_diffrn_radiation_monochromator graphite
_diffrn_radiation_source 'fine-focus sealed tube'
_diffrn_radiation_type MoK\a
_diffrn_radiation_wavelength 0.71073
_diffrn_reflns_av_R_equivalents 0.0310
_diffrn_reflns_av_sigmaI/netI 0.0168
_diffrn_reflns_limit_h_max 10
_diffrn_reflns_limit_h_min -10
_diffrn_reflns_limit_k_max 13
_diffrn_reflns_limit_k_min -13
_diffrn_reflns_limit_l_max 17
_diffrn_reflns_limit_l_min -17
_diffrn_reflns_number 16312
_diffrn_reflns_theta_full 26.36
_diffrn_reflns_theta_max 26.36
_diffrn_reflns_theta_min 2.77
_exptl_absorpt_coefficient_mu 9.454
_exptl_absorpt_correction_T_max 0.4311
_exptl_absorpt_correction_T_min 0.1209
_exptl_absorpt_correction_type multi-scan
_exptl_absorpt_process_details none
_exptl_crystal_colour yellow
_exptl_crystal_density_diffrn 2.420
_exptl_crystal_density_method 'not measured'
_exptl_crystal_description stick
_exptl_crystal_F_000 896
_exptl_crystal_size_max 0.39
_exptl_crystal_size_mid 0.13
_exptl_crystal_size_min 0.11
_refine_diff_density_max 1.119
_refine_diff_density_min -0.783
_refine_diff_density_rms 0.115
_refine_ls_abs_structure_details 'Flack H D (1983), Acta Cryst. A39, 876-881'
_refine_ls_abs_structure_Flack 0.009(14)
_refine_ls_extinction_method none
_refine_ls_goodness_of_fit_ref 1.105
_refine_ls_hydrogen_treatment constrains
_refine_ls_matrix_type full
_refine_ls_number_parameters 199
_refine_ls_number_reflns 2692
_refine_ls_number_restraints 18
_refine_ls_restrained_S_all 1.109
_refine_ls_R_factor_all 0.0247
_refine_ls_R_factor_gt 0.0238
_refine_ls_shift/su_max 0.000
_refine_ls_shift/su_mean 0.000
_refine_ls_structure_factor_coef Fsqd
_refine_ls_weighting_details 'calc w=1/[\s2^(Fo2^)+(0.0273P)2^+4.4693P] where P=(Fo2^+2Fc2^)/3'
_refine_ls_weighting_scheme calc
_refine_ls_wR_factor_gt 0.0595
_refine_ls_wR_factor_ref 0.0598
_reflns_number_gt 2630
_reflns_number_total 2692
_reflns_threshold_expression >2sigma(I)
_cod_data_source_file ic902114p_si_001_4.cif
_cod_data_source_block si230709
_cod_database_code 4314822

loop_
_symmetry_equiv_pos_as_xyz
'x, y, z'
'-x+1/2, -y, z+1/2'
'x+1/2, -y+1/2, -z'
'-x, y+1/2, -z+1/2'

loop_
_atom_site_label
_atom_site_type_symbol
_atom_site_fract_x
_atom_site_fract_y
_atom_site_fract_z
_atom_site_U_iso_or_equiv
_atom_site_adp_type
_atom_site_occupancy
_atom_site_symmetry_multiplicity
_atom_site_calc_flag
_atom_site_refinement_flags
_atom_site_disorder_assembly
_atom_site_disorder_group
Re1 Re 0.84819(3) 0.17936(2) 0.14890(2) 0.03070(9) Uani 0.94 1 d P A 1
C1 C 1.0231(7) 0.4130(5) 0.0792(4) 0.0221(12) Uani 0.94 1 d P A 1
C3 C 1.0480(9) 0.5255(6) 0.0336(5) 0.0352(16) Uani 0.94 1 d P A 1
C5 C 1.1400(7) 0.3505(5) 0.1362(4) 0.0234(11) Uani 0.94 1 d P A 1
C6 C 0.7676(9) 0.4179(7) 0.0301(5) 0.0415(18) Uani 0.94 1 d P A 1
H6 H 0.6684 0.3803 0.0303 0.050 Uiso 0.94 1 calc PR A 1
C7 C 0.7849(12) 0.5273(9) -0.0162(6) 0.053(2) Uani 0.94 1 d P A 1
H7 H 0.7006 0.5643 -0.0488 0.064 Uiso 0.94 1 calc PR A 1
C8 C 0.9242(13) 0.5813(7) -0.0147(6) 0.053(3) Uani 0.94 1 d P A 1
H8 H 0.9392 0.6577 -0.0464 0.063 Uiso 0.94 1 calc PR A 1
C9 C 1.2855(7) 0.4007(7) 0.1464(6) 0.0401(17) Uani 0.94 1 d P A 1
C10 C 1.2027(11) 0.5822(7) 0.0348(7) 0.049(2) Uani 0.94 1 d P A 1
C11 C 1.1939(9) 0.1867(10) 0.2339(5) 0.057(2) Uani 0.94 1 d PU A 1
H11 H 1.1667 0.1116 0.2645 0.068 Uiso 0.94 1 calc PR A 1
C12 C 1.3458(11) 0.2394(11) 0.2471(6) 0.065(2) Uani 0.94 1 d PU A 1
H12A H 1.4171 0.1986 0.2878 0.078 Uiso 0.94 1 calc PR A 1
C13 C 1.3890(9) 0.3434(10) 0.2040(6) 0.057(2) Uani 0.94 1 d PU A 1
H13A H 1.4896 0.3764 0.2134 0.068 Uiso 0.94 1 calc PR A 1
C14 C 1.3230(9) 0.5236(8) 0.1001(6) 0.059(3) Uani 0.94 1 d P A 1
N1 N 1.0919(6) 0.2451(5) 0.1781(4) 0.0277(11) Uani 0.94 1 d P A 1
N2 N 0.8831(6) 0.3607(4) 0.0754(3) 0.0235(11) Uani 0.94 1 d P A 1
O1 O 0.9282(6) 0.1142(4) 0.0514(4) 0.0370(12) Uani 0.94 1 d P A 1
O2 O 0.6560(6) 0.1840(6) 0.1230(4) 0.0570(15) Uani 0.94 1 d P A 1
O3 O 0.8743(9) 0.0695(5) 0.2364(5) 0.071(2) Uani 0.94 1 d P A 1
O4 O 1.2378(9) 0.6707(6) -0.0110(6) 0.082(2) Uani 0.94 1 d P A 1
O5 O 1.4472(8) 0.5712(7) 0.1121(6) 0.092(3) Uani 0.94 1 d P A 1
Cl1 Cl 0.80688(18) 0.33287(19) 0.27488(11) 0.0377(4) Uani 0.94 1 d P A 1
Re1B Re 0.8368(5) 0.2315(4) 0.2053(3) 0.0314(8) Uani 0.06 1 d P B 2

loop_
_atom_site_aniso_label
_atom_site_aniso_U_11
_atom_site_aniso_U_22
_atom_site_aniso_U_33
_atom_site_aniso_U_23
_atom_site_aniso_U_13
_atom_site_aniso_U_12
Re1 0.03349(13) 0.02209(12) 0.03653(16) -0.00461(13) 0.01555(12) -0.00802(11)
C1 0.031(3) 0.014(2) 0.022(3) -0.006(2) 0.006(2) -0.004(2)
C3 0.050(4) 0.018(3) 0.037(4) -0.002(3) 0.020(3) -0.002(3)
C5 0.020(2) 0.028(3) 0.023(3) -0.007(2) 0.001(2) 0.002(2)
C6 0.045(4) 0.052(4) 0.028(4) -0.007(3) -0.016(3) 0.013(4)
C7 0.071(6) 0.052(5) 0.037(4) 0.020(4) -0.013(4) 0.021(5)
C8 0.099(8) 0.028(4) 0.032(4) 0.016(3) 0.015(4) 0.022(5)
C9 0.019(3) 0.061(4) 0.040(4) -0.026(4) 0.005(3) -0.002(3)
C10 0.060(5) 0.025(4) 0.063(6) -0.015(3) 0.027(4) -0.017(3)
C11 0.046(4) 0.085(5) 0.039(4) 0.004(4) -0.003(3) 0.040(4)
C12 0.038(4) 0.113(6) 0.046(4) -0.007(4) -0.017(4) 0.046(4)
C13 0.026(3) 0.095(6) 0.049(4) -0.019(4) -0.006(3) 0.024(4)
C14 0.043(5) 0.065(5) 0.070(5) -0.056(5) 0.038(4) -0.043(4)
N1 0.021(2) 0.036(3) 0.026(3) 0.006(2) 0.002(2) 0.011(2)
N2 0.026(3) 0.025(2) 0.019(2) 0.0007(18) -0.0049(19) 0.0045(19)
O1 0.037(3) 0.022(2) 0.052(3) -0.018(2) 0.017(2) -0.010(2)
O2 0.037(3) 0.063(3) 0.072(4) -0.031(3) 0.010(3) -0.022(3)
O3 0.095(5) 0.032(3) 0.087(5) 0.021(3) 0.044(4) 0.003(3)
O4 0.105(6) 0.036(3) 0.104(6) -0.006(4) 0.048(5) -0.033(4)
O5 0.055(4) 0.108(6) 0.114(6) -0.081(5) 0.041(4) -0.056(4)
Cl1 0.0362(8) 0.0496(10) 0.0274(7) -0.0107(8) 0.0102(6) 0.0019(8)
Re1B 0.032(2) 0.0301(18) 0.032(2) 0.0064(19) 0.0148(19) 0.0025(18)

loop_
_atom_type_symbol
_atom_type_description
_atom_type_scat_dispersion_real
_atom_type_scat_dispersion_imag
_atom_type_scat_source
C C 0.0033 0.0016 'International Tables Vol C Tables 4.2.6.8 and 6.1.1.4'
H H 0.0000 0.0000 'International Tables Vol C Tables 4.2.6.8 and 6.1.1.4'
N N 0.0061 0.0033 'International Tables Vol C Tables 4.2.6.8 and 6.1.1.4'
O O 0.0106 0.0060 'International Tables Vol C Tables 4.2.6.8 and 6.1.1.4'
Cl Cl 0.1484 0.1585 'International Tables Vol C Tables 4.2.6.8 and 6.1.1.4'
Re Re -1.0185 7.2310 'International Tables Vol C Tables 4.2.6.8 and 6.1.1.4'

loop_
_geom_angle_atom_site_label_1
_geom_angle_atom_site_label_2
_geom_angle_atom_site_label_3
_geom_angle
_geom_angle_site_symmetry_1
_geom_angle_site_symmetry_3
_geom_angle_publ_flag
O1 Re1 O2 103.8(3) . . ?
O1 Re1 O3 103.6(3) . . ?
O2 Re1 O3 107.5(3) . . ?
O1 Re1 N2 86.5(2) . . ?
O2 Re1 N2 90.4(3) . . ?
O3 Re1 N2 156.3(3) . . ?
O1 Re1 N1 84.1(2) . . ?
O2 Re1 N1 159.9(2) . . ?
O3 Re1 N1 88.1(3) . . ?
N2 Re1 N1 71.42(18) . . ?
O1 Re1 Cl1 158.01(15) . . ?
O2 Re1 Cl1 89.53(18) . . ?
O3 Re1 Cl1 88.5(2) . . ?
N2 Re1 Cl1 75.92(13) . . ?
N1 Re1 Cl1 77.99(14) . . ?
N2 C1 C3 119.5(6) . . ?
N2 C1 C5 116.9(5) . . ?
C3 C1 C5 123.5(6) . . ?
C1 C3 C8 118.7(7) . . ?
C1 C3 C10 120.0(7) . . ?
C8 C3 C10 121.3(7) . . ?
N1 C5 C9 124.8(6) . . ?
N1 C5 C1 114.7(5) . . ?
C9 C5 C1 120.5(6) . . ?
N2 C6 C7 123.3(8) . . ?
N2 C6 H6 118.4 . . ?
C7 C6 H6 118.4 . . ?
C8 C7 C6 118.2(8) . . ?
C8 C7 H7 120.9 . . ?
C6 C7 H7 120.9 . . ?
C7 C8 C3 120.4(7) . . ?
C7 C8 H8 119.8 . . ?
C3 C8 H8 119.8 . . ?
C13 C9 C5 118.9(8) . . ?
C13 C9 C14 121.1(8) . . ?
C5 C9 C14 119.8(7) . . ?
O4 C10 C3 124.0(10) . . ?
O4 C10 C14 119.0(8) . . ?
C3 C10 C14 117.0(7) . . ?
N1 C11 C12 119.2(9) . . ?
N1 C11 H11 120.4 . . ?
C12 C11 H11 120.4 . . ?
C13 C12 C11 122.1(8) . . ?
C13 C12 H12A 119.0 . . ?
C11 C12 H12A 119.0 . . ?
C12 C13 C9 118.2(8) . . ?
C12 C13 H13A 120.9 . . ?
C9 C13 H13A 120.9 . . ?
O5 C14 C9 120.5(11) . . ?
O5 C14 C10 121.0(10) . . ?
C9 C14 C10 118.5(6) . . ?
C11 N1 C5 116.8(7) . . ?
C11 N1 Re1 124.8(6) . . ?
C5 N1 Re1 118.4(4) . . ?
C6 N2 C1 119.9(6) . . ?
C6 N2 Re1 121.7(5) . . ?
C1 N2 Re1 118.4(4) . . ?

loop_
_geom_bond_atom_site_label_1
_geom_bond_atom_site_label_2
_geom_bond_distance
_geom_bond_site_symmetry_2
_geom_bond_publ_flag
Re1 O1 1.689(5) . ?
Re1 O2 1.703(5) . ?
Re1 O3 1.726(6) . ?
Re1 N2 2.241(5) . ?
Re1 N1 2.263(5) . ?
Re1 Cl1 2.4546(17) . ?
C1 N2 1.338(8) . ?
C1 C3 1.394(9) . ?
C1 C5 1.458(9) . ?
C3 C8 1.405(12) . ?
C3 C10 1.473(11) . ?
C5 N1 1.350(8) . ?
C5 C9 1.379(8) . ?
C6 N2 1.337(8) . ?
C6 C7 1.360(12) . ?
C6 H6 0.9500 . ?
C7 C8 1.340(13) . ?
C7 H7 0.9500 . ?
C8 H8 0.9500 . ?
C9 C13 1.357(11) . ?
C9 C14 1.518(13) . ?
C10 O4 1.195(10) . ?
C10 C14 1.525(14) . ?
C11 N1 1.340(9) . ?
C11 C12 1.445(15) . ?
C11 H11 0.9500 . ?
C12 C13 1.333(15) . ?
C12 H12A 0.9500 . ?
C13 H13A 0.9500 . ?
C14 O5 1.203(9) . ?

loop_
_geom_torsion_atom_site_label_1
_geom_torsion_atom_site_label_2
_geom_torsion_atom_site_label_3
_geom_torsion_atom_site_label_4
_geom_torsion
_geom_torsion_site_symmetry_1
_geom_torsion_site_symmetry_2
_geom_torsion_site_symmetry_3
_geom_torsion_site_symmetry_4
_geom_torsion_publ_flag
N2 C1 C3 C8 0.4(9) . . . . ?
C5 C1 C3 C8 -176.1(6) . . . . ?
N2 C1 C3 C10 -178.2(6) . . . . ?
C5 C1 C3 C10 5.3(9) . . . . ?
N2 C1 C5 N1 0.7(7) . . . . ?
C3 C1 C5 N1 177.3(5) . . . . ?
N2 C1 C5 C9 -177.7(6) . . . . ?
C3 C1 C5 C9 -1.1(9) . . . . ?
N2 C6 C7 C8 -1.3(13) . . . . ?
C6 C7 C8 C3 0.1(13) . . . . ?
C1 C3 C8 C7 0.3(11) . . . . ?
C10 C3 C8 C7 179.0(8) . . . . ?
N1 C5 C9 C13 -1.6(10) . . . . ?
C1 C5 C9 C13 176.6(6) . . . . ?
N1 C5 C9 C14 -176.6(6) . . . . ?
C1 C5 C9 C14 1.6(9) . . . . ?
C1 C3 C10 O4 171.4(7) . . . . ?
C8 C3 C10 O4 -7.3(12) . . . . ?
C1 C3 C10 C14 -9.4(10) . . . . ?
C8 C3 C10 C14 171.9(7) . . . . ?
N1 C11 C12 C13 -1.3(13) . . . . ?
C11 C12 C13 C9 0.3(13) . . . . ?
C5 C9 C13 C12 1.1(11) . . . . ?
C14 C9 C13 C12 176.0(7) . . . . ?
C13 C9 C14 O5 1.6(11) . . . . ?
C5 C9 C14 O5 176.5(7) . . . . ?
C13 C9 C14 C10 179.0(7) . . . . ?
C5 C9 C14 C10 -6.1(10) . . . . ?
O4 C10 C14 O5 6.4(12) . . . . ?
C3 C10 C14 O5 -172.8(7) . . . . ?
O4 C10 C14 C9 -170.9(7) . . . . ?
C3 C10 C14 C9 9.8(10) . . . . ?
C12 C11 N1 C5 0.8(10) . . . . ?
C12 C11 N1 Re1 -179.5(5) . . . . ?
C9 C5 N1 C11 0.6(9) . . . . ?
C1 C5 N1 C11 -177.7(6) . . . . ?
C9 C5 N1 Re1 -179.1(5) . . . . ?
C1 C5 N1 Re1 2.6(6) . . . . ?
O1 Re1 N1 C11 -94.7(6) . . . . ?
O2 Re1 N1 C11 150.8(7) . . . . ?
O3 Re1 N1 C11 9.2(6) . . . . ?
N2 Re1 N1 C11 177.1(6) . . . . ?
Cl1 Re1 N1 C11 98.1(6) . . . . ?
O1 Re1 N1 C5 85.0(4) . . . . ?
O2 Re1 N1 C5 -29.5(9) . . . . ?
O3 Re1 N1 C5 -171.1(5) . . . . ?
N2 Re1 N1 C5 -3.2(4) . . . . ?
Cl1 Re1 N1 C5 -82.2(4) . . . . ?
C7 C6 N2 C1 2.1(11) . . . . ?
C7 C6 N2 Re1 -179.2(6) . . . . ?
C3 C1 N2 C6 -1.6(9) . . . . ?
C5 C1 N2 C6 175.1(6) . . . . ?
C3 C1 N2 Re1 179.6(4) . . . . ?
C5 C1 N2 Re1 -3.6(7) . . . . ?
O1 Re1 N2 C6 100.0(5) . . . . ?
O2 Re1 N2 C6 -3.9(5) . . . . ?
O3 Re1 N2 C6 -143.7(7) . . . . ?
N1 Re1 N2 C6 -175.1(5) . . . . ?
Cl1 Re1 N2 C6 -93.3(5) . . . . ?
O1 Re1 N2 C1 -81.3(4) . . . . ?
O2 Re1 N2 C1 174.9(4) . . . . ?
O3 Re1 N2 C1 35.1(8) . . . . ?
N1 Re1 N2 C1 3.6(4) . . . . ?
Cl1 Re1 N2 C1 85.4(4) . . . . ?
